data_2016081
loop_
_publ_author_name
'Chojnacki, Jaroslaw'
'Kloskowska, Magdalena'
'Janowska, Urszula'
'Wojnowski, Wieslaw'

_publ_section_title
;(2,2'-Bipyridine)bis(tri-<i>tert</i>-butoxysilanethiolato-\k<i>S</i>)lead(II)
 and
 (4,7-diphenyl-1,10-phenanthroline-\k^2^<i>N</i>,<i>N</i>')bis(tri-<i>tert</i>-butoxysilanethiolato-\k<i>S</i>)lead(II)
 benzene hemisolvate
;
_journal_coeditor_code BG3039
_journal_issue 8
_journal_name_full 'Acta Crystallographica Section C'
_journal_page_first m349
_journal_page_last m351
_journal_paper_doi 10.1107/S0108270107029629
_journal_volume 63
_journal_year 2007
_chemical_formula_iupac '[Pb (C12 H27 O3 S Si)2 (C24 H16 N2)] , 0.5C6 H6'
_chemical_formula_moiety 'C48 H70 N2 O6 Pb S2 Si2 , 0.5C6 H6'
_chemical_formula_sum 'C51 H73 N2 O6 Pb S2 Si2'
_chemical_formula_weight 1137.6
_chemical_name_systematic
;
(4,7-diphenyl-1,10-phenanthroline-\k^2^N,N')bis(tri-<i>tert</i>-
butoxysilanethiolato-\kS)lead(II) benzene hemisolvate
;
_space_group_IT_number 2
_symmetry_cell_setting triclinic
_symmetry_space_group_name_Hall '-P 1'
_symmetry_space_group_name_H-M 'P -1'
_atom_sites_solution_hydrogens geom
_atom_sites_solution_primary direct
_atom_sites_solution_secondary difmap
_audit_conform_dict_name cif_core.dic
_audit_conform_dict_version 2.3
_audit_creation_method 'WinGX routine CIF_UPDATE'
_cell_angle_alpha 84.57(3)
_cell_angle_beta 83.05(3)
_cell_angle_gamma 85.29(3)
_cell_formula_units_Z 2
_cell_length_a 10.204(2)
_cell_length_b 13.359(3)
_cell_length_c 21.109(4)
_cell_measurement_reflns_used 49
_cell_measurement_temperature 293(2)
_cell_measurement_theta_max 37.92
_cell_measurement_theta_min 4.37
_cell_volume 2836.2(10)
_computing_cell_refinement 'KM4 System'
_computing_data_collection 'KM4 System (Ga\/ldecki, Kowalski et al., 1996)'
_computing_data_reduction 'DATAPROC (Ga\/ldecki, Kowalski & Uszy\'nski, 1996)'
_computing_molecular_graphics 'Mercury (Version 1.5; Macrae <i>et al.</i>,  2006)'
_computing_publication_material 'WinGX (Farrugia, 1999)'
_computing_structure_refinement 'SHELXL97 (Sheldrick, 1997)'
_computing_structure_solution 'SHELXS97 (Sheldrick, 1997)'
_diffrn_ambient_temperature 293(2)
_diffrn_measured_fraction_theta_full 1
_diffrn_measured_fraction_theta_max 1
_diffrn_measurement_device_type 'Oxford Diffraction KM4 single-point'
_diffrn_measurement_method \w/2\q
_diffrn_radiation_monochromator graphite
_diffrn_radiation_type MoK\a
_diffrn_radiation_wavelength 0.71073
_diffrn_reflns_av_R_equivalents 0.053
_diffrn_reflns_limit_h_max 12
_diffrn_reflns_limit_h_min -12
_diffrn_reflns_limit_k_max 15
_diffrn_reflns_limit_k_min 0
_diffrn_reflns_limit_l_max 25
_diffrn_reflns_limit_l_min -25
_diffrn_reflns_number 10564
_diffrn_reflns_theta_full 25.1
_diffrn_reflns_theta_max 25.1
_diffrn_reflns_theta_min 2.02
_diffrn_standards_decay_% 5.65
_diffrn_standards_interval_count 200
_diffrn_standards_number 3
_exptl_absorpt_coefficient_mu 3.134
_exptl_absorpt_correction_T_max 0.359
_exptl_absorpt_correction_T_min 0.198
_exptl_absorpt_correction_type psi-scan
_exptl_absorpt_process_details '(North <i>et al.</i>,  1968)'
_exptl_crystal_colour colourless
_exptl_crystal_density_diffrn 1.332
_exptl_crystal_density_method 'not measured'
_exptl_crystal_description fragment
_exptl_crystal_F_000 1166
_exptl_crystal_size_max 0.6
_exptl_crystal_size_mid 0.41
_exptl_crystal_size_min 0.32
_refine_diff_density_max 0.836
_refine_diff_density_min -0.799
_refine_ls_extinction_method none
_refine_ls_goodness_of_fit_ref 1.002
_refine_ls_hydrogen_treatment constr
_refine_ls_matrix_type full
_refine_ls_number_parameters 648
_refine_ls_number_reflns 10091
_refine_ls_number_restraints 115
_refine_ls_restrained_S_all 1.013
_refine_ls_R_factor_all 0.0781
_refine_ls_R_factor_gt 0.0372
_refine_ls_shift/su_max 0.012
_refine_ls_shift/su_mean 0
_refine_ls_structure_factor_coef Fsqd
_refine_ls_weighting_details 'calc w = 1/[\s^2^(Fo^2^)+(0.0755P)^2^+0.8361P] where P=(Fo^2^+2Fc^2^)/3'
_refine_ls_weighting_scheme calc
_refine_ls_wR_factor_gt 0.0983
_refine_ls_wR_factor_ref 0.118
_reflns_number_gt 7445
_reflns_number_total 10091
_reflns_threshold_expression I>2\s(I)
_cod_data_source_file bg3039.cif
_cod_data_source_block II
_cod_database_code 2016081
_cod_database_fobs_code 2016081

loop_
_symmetry_equiv_pos_as_xyz
'x, y, z'
'-x, -y, -z'

loop_
_atom_site_type_symbol
_atom_site_label
_atom_site_fract_x
_atom_site_fract_y
_atom_site_fract_z
_atom_site_U_iso_or_equiv
_atom_site_adp_type
_atom_site_calc_flag
_atom_site_refinement_flags
_atom_site_occupancy
_atom_site_disorder_assembly
_atom_site_disorder_group
Pb Pb1 0.33407(2) 0.624570(17) 0.207892(10) 0.05504(10) Uani d . 1 . .
S S1 0.07168(17) 0.65601(13) 0.20030(8) 0.0664(4) Uani d . 1 . .
S S2 0.28104(17) 0.48929(12) 0.30476(7) 0.0603(4) Uani d . 1 A .
Si Si1 0.07247(18) 0.78656(13) 0.13868(8) 0.0589(4) Uani d . 1 . .
Si Si2 0.32274(17) 0.36772(13) 0.24981(8) 0.0574(4) Uani d . 1 . .
N N1 0.3153(4) 0.7586(3) 0.2904(2) 0.0505(11) Uani d . 1 . .
N N2 0.5493(5) 0.6455(4) 0.2751(2) 0.0561(12) Uani d . 1 . .
O O1 -0.0039(5) 0.8831(3) 0.1714(2) 0.0785(13) Uani d . 1 . .
O O2 0.2258(5) 0.8121(3) 0.1248(2) 0.0756(13) Uani d . 1 . .
O O3 0.0049(6) 0.7809(4) 0.0747(2) 0.0884(16) Uani d . 1 . .
O O4 0.2112(6) 0.2873(5) 0.2580(4) 0.075(3) Uani d PD 0.714(12) A 1
O O4A 0.1832(15) 0.3474(12) 0.2182(7) 0.060(5) Uani d PD 0.286(12) A 2
O O5 0.3735(7) 0.4132(4) 0.1791(2) 0.1005(19) Uani d . 1 A .
O O6 0.4562(8) 0.2995(5) 0.2684(3) 0.075(2) Uani d P 0.714(12) A 1
O O6A 0.3651(17) 0.2626(11) 0.2801(7) 0.058(5) Uani d P 0.286(12) A 2
C C1 -0.1407(7) 0.9126(5) 0.1908(4) 0.0732(18) Uani d . 1 . .
C C2 -0.1736(11) 1.0098(8) 0.1509(6) 0.135(4) Uani d . 1 . .
H H2A -0.1162 1.0599 0.1583 0.203 Uiso calc R 1 . .
H H2B -0.2639 1.0331 0.1628 0.203 Uiso calc R 1 . .
H H2C -0.1614 0.998 0.1063 0.203 Uiso calc R 1 . .
C C3 -0.1460(10) 0.9335(9) 0.2593(5) 0.125(4) Uani d . 1 . .
H H3A -0.1355 0.8711 0.2854 0.188 Uiso calc R 1 . .
H H3B -0.2298 0.9677 0.2727 0.188 Uiso calc R 1 . .
H H3C -0.0761 0.9752 0.264 0.188 Uiso calc R 1 . .
C C4 -0.2308(9) 0.8325(8) 0.1856(6) 0.123(4) Uani d . 1 . .
H H4A -0.2325 0.8224 0.1413 0.185 Uiso calc R 1 . .
H H4B -0.3184 0.8526 0.2042 0.185 Uiso calc R 1 . .
H H4C -0.1996 0.7708 0.2079 0.185 Uiso calc R 1 . .
C C5 0.2970(10) 0.8963(7) 0.0946(5) 0.130(3) Uani d DU 1 . .
C C6 0.2290(13) 0.9512(10) 0.0435(7) 0.173(4) Uani d DU 1 . .
H H6A 0.2108 0.905 0.014 0.259 Uiso calc R 1 . .
H H6B 0.2842 1.0012 0.0212 0.259 Uiso calc R 1 . .
H H6C 0.1474 0.9835 0.0616 0.259 Uiso calc R 1 . .
C C7 0.3147(14) 0.9637(10) 0.1435(7) 0.167(4) Uani d DU 1 . .
H H7A 0.2312 0.9982 0.1571 0.25 Uiso calc R 1 . .
H H7B 0.3766 1.0122 0.1259 0.25 Uiso calc R 1 . .
H H7C 0.3477 0.9249 0.1796 0.25 Uiso calc R 1 . .
C C8 0.4268(12) 0.8549(9) 0.0679(7) 0.163(4) Uani d DU 1 . .
H H8A 0.4653 0.8099 0.0999 0.245 Uiso calc R 1 . .
H H8B 0.4833 0.9089 0.0545 0.245 Uiso calc R 1 . .
H H8C 0.4171 0.8189 0.0317 0.245 Uiso calc R 1 . .
C C9 -0.0034(16) 0.7085(9) 0.0302(6) 0.148(3) Uani d U 1 . .
C C10 -0.1072(14) 0.6363(9) 0.0603(6) 0.156(4) Uani d U 1 . .
H H10A -0.0839 0.6074 0.1012 0.234 Uiso calc R 1 . .
H H10B -0.1104 0.5836 0.0328 0.234 Uiso calc R 1 . .
H H10C -0.1924 0.6726 0.0659 0.234 Uiso calc R 1 . .
C C11 -0.0533(16) 0.7651(10) -0.0259(6) 0.178(4) Uani d U 1 . .
H H11A -0.0948 0.7206 -0.0492 0.267 Uiso calc R 1 . .
H H11B 0.019 0.7937 -0.0531 0.267 Uiso calc R 1 . .
H H11C -0.1167 0.8181 -0.0123 0.267 Uiso calc R 1 . .
C C12 0.1286(16) 0.6468(11) 0.0191(7) 0.177(4) Uani d U 1 . .
H H12A 0.1996 0.6909 0.0143 0.265 Uiso calc R 1 . .
H H12B 0.131 0.6125 -0.019 0.265 Uiso calc R 1 . .
H H12C 0.1383 0.5983 0.0551 0.265 Uiso calc R 1 . .
C C13 0.0688(10) 0.2966(9) 0.2583(6) 0.073(4) Uani d PD 0.714(12) A 1
C C14 0.011(2) 0.322(3) 0.3244(11) 0.105(7) Uani d PD 0.714(12) A 1
H H14A 0.0404 0.2699 0.3554 0.157 Uiso calc PR 0.714(12) A 1
H H14B -0.0836 0.3259 0.3271 0.157 Uiso calc PR 0.714(12) A 1
H H14C 0.0403 0.3852 0.3328 0.157 Uiso calc PR 0.714(12) A 1
C C15 0.0270(18) 0.3763(10) 0.2073(8) 0.118(5) Uani d PD 0.714(12) A 1
H H15A -0.0677 0.3819 0.2091 0.177 Uiso calc PR 0.714(12) A 1
H H15B 0.0651 0.3576 0.1659 0.177 Uiso calc PR 0.714(12) A 1
H H15C 0.0573 0.4399 0.2147 0.177 Uiso calc PR 0.714(12) A 1
C C16 0.038(3) 0.1925(14) 0.2461(17) 0.125(8) Uani d PD 0.714(12) A 1
H H16A 0.063 0.1822 0.2017 0.188 Uiso calc PR 0.714(12) A 1
H H16B -0.055 0.1852 0.2566 0.188 Uiso calc PR 0.714(12) A 1
H H16C 0.0867 0.1434 0.2721 0.188 Uiso calc PR 0.714(12) A 1
C C13A 0.061(3) 0.301(4) 0.242(2) 0.094 Uiso d PD 0.286(12) A 2
C C14A 0.009(9) 0.326(8) 0.308(3) 0.13(3) Uiso d PD 0.286(12) A 2
H H14D 0.0741 0.3041 0.3368 0.194 Uiso calc PR 0.286(12) A 2
H H14E -0.0706 0.293 0.3219 0.194 Uiso calc PR 0.286(12) A 2
H H14F -0.0095 0.3979 0.3087 0.194 Uiso calc PR 0.286(12) A 2
C C15A -0.046(4) 0.357(3) 0.206(2) 0.109(13) Uiso d PD 0.286(12) A 2
H H15D -0.0123 0.415 0.1815 0.164 Uiso calc PR 0.286(12) A 2
H H15E -0.1188 0.3782 0.2368 0.164 Uiso calc PR 0.286(12) A 2
H H15F -0.0769 0.3133 0.1786 0.164 Uiso calc PR 0.286(12) A 2
C C16A 0.072(8) 0.193(4) 0.228(4) 0.13(3) Uiso d PD 0.286(12) A 2
H H16D 0.1467 0.1583 0.2466 0.194 Uiso calc PR 0.286(12) A 2
H H16E 0.0835 0.1877 0.1827 0.194 Uiso calc PR 0.286(12) A 2
H H16F -0.0072 0.1618 0.2466 0.194 Uiso calc PR 0.286(12) A 2
C C17 0.4378(13) 0.3740(7) 0.1216(4) 0.122(2) Uani d . 1 . .
C C18 0.4178(16) 0.2628(8) 0.1216(6) 0.180(7) Uani d . 1 A .
H H18A 0.4474 0.2271 0.1595 0.27 Uiso calc R 1 . .
H H18B 0.4677 0.2368 0.0844 0.27 Uiso calc R 1 . .
H H18C 0.3255 0.2541 0.1209 0.27 Uiso calc R 1 . .
C C19 0.3683(15) 0.4361(10) 0.0697(5) 0.158(5) Uani d . 1 A .
H H19A 0.2779 0.4192 0.0729 0.238 Uiso calc R 1 . .
H H19B 0.4124 0.4219 0.0284 0.238 Uiso calc R 1 . .
H H19C 0.3706 0.5065 0.075 0.238 Uiso calc R 1 . .
C C20 0.5773(13) 0.3980(14) 0.1128(8) 0.212(8) Uani d . 1 A .
H H20A 0.5823 0.4684 0.1174 0.318 Uiso calc R 1 . .
H H20B 0.6166 0.3829 0.0708 0.318 Uiso calc R 1 . .
H H20C 0.624 0.3586 0.1445 0.318 Uiso calc R 1 . .
C C21 0.483(2) 0.225(2) 0.3135(11) 0.081(6) Uani d PD 0.714(12) A 1
C C22 0.6318(15) 0.2252(17) 0.3231(11) 0.158(9) Uani d PD 0.714(12) A 1
H H22A 0.6847 0.224 0.2823 0.237 Uiso calc PR 0.714(12) A 1
H H22B 0.6567 0.1669 0.3504 0.237 Uiso calc PR 0.714(12) A 1
H H22C 0.6456 0.2851 0.3425 0.237 Uiso calc PR 0.714(12) A 1
C C23 0.460(4) 0.118(2) 0.2970(17) 0.148(13) Uani d PD 0.714(12) A 1
H H23A 0.3663 0.1118 0.2971 0.222 Uiso calc PR 0.714(12) A 1
H H23B 0.4932 0.0684 0.3284 0.222 Uiso calc PR 0.714(12) A 1
H H23C 0.5042 0.1059 0.2554 0.222 Uiso calc PR 0.714(12) A 1
C C24 0.413(2) 0.241(2) 0.3810(10) 0.118(11) Uani d PD 0.714(12) A 1
H H24A 0.4176 0.3101 0.3897 0.178 Uiso calc PR 0.714(12) A 1
H H24B 0.4549 0.1973 0.4123 0.178 Uiso calc PR 0.714(12) A 1
H H24C 0.3215 0.2268 0.3831 0.178 Uiso calc PR 0.714(12) A 1
C C21A 0.482(7) 0.215(7) 0.328(4) 0.081(6) Uani d P 0.286(12) A 2
C C22A 0.594(3) 0.284(3) 0.301(3) 0.14(2) Uani d PD 0.286(12) A 2
H H22D 0.5563 0.3489 0.2867 0.211 Uiso calc PR 0.286(12) A 2
H H22E 0.6455 0.2542 0.265 0.211 Uiso calc PR 0.286(12) A 2
H H22F 0.6499 0.2899 0.3333 0.211 Uiso calc PR 0.286(12) A 2
C C23A 0.495(9) 0.121(4) 0.300(4) 0.14(3) Uani d PD 0.286(12) A 2
H H23D 0.4156 0.0866 0.3123 0.216 Uiso calc PR 0.286(12) A 2
H H23E 0.569 0.0808 0.3148 0.216 Uiso calc PR 0.286(12) A 2
H H23F 0.5084 0.1333 0.2543 0.216 Uiso calc PR 0.286(12) A 2
C C24A 0.406(4) 0.239(3) 0.383(2) 0.09(2) Uani d PD 0.286(12) A 2
H H24D 0.4474 0.2875 0.4027 0.138 Uiso calc PR 0.286(12) A 2
H H24E 0.3956 0.1792 0.4117 0.138 Uiso calc PR 0.286(12) A 2
H H24F 0.32 0.2667 0.3728 0.138 Uiso calc PR 0.286(12) A 2
C C25 0.2044(6) 0.8160(5) 0.2972(3) 0.0630(16) Uani d . 1 . .
H H25 0.1431 0.8132 0.2683 0.076 Uiso calc R 1 . .
C C26 0.1741(6) 0.8814(5) 0.3459(3) 0.0609(15) Uani d . 1 . .
H H26 0.0933 0.9193 0.3492 0.073 Uiso calc R 1 . .
C C27 0.2609(5) 0.8895(4) 0.3877(3) 0.0520(13) Uani d . 1 . .
C C28 0.3854(6) 0.8341(4) 0.3795(3) 0.0503(13) Uani d . 1 . .
C C29 0.4902(6) 0.8444(4) 0.4168(3) 0.0582(15) Uani d . 1 . .
H H29 0.4794 0.8922 0.4466 0.07 Uiso calc R 1 . .
C C30 0.6032(6) 0.7872(4) 0.4099(3) 0.0569(14) Uani d . 1 . .
H H30 0.6688 0.7957 0.4355 0.068 Uiso calc R 1 . .
C C31 0.6269(5) 0.7132(4) 0.3646(3) 0.0497(13) Uani d . 1 . .
C C32 0.7427(5) 0.6478(4) 0.3586(3) 0.0526(13) Uani d . 1 . .
C C33 0.7595(6) 0.5880(5) 0.3085(3) 0.0625(16) Uani d . 1 . .
H H33 0.8373 0.5474 0.301 0.075 Uiso calc R 1 . .
C C34 0.6618(6) 0.5883(5) 0.2698(3) 0.0655(17) Uani d . 1 . .
H H34 0.6752 0.5451 0.2372 0.079 Uiso calc R 1 . .
C C35 0.5322(5) 0.7075(4) 0.3219(3) 0.0486(13) Uani d . 1 . .
C C36 0.4078(5) 0.7684(4) 0.3303(3) 0.0491(13) Uani d . 1 . .
C C37 0.2233(5) 0.9516(5) 0.4425(3) 0.0568(15) Uani d . 1 . .
C C38 0.1652(7) 1.0482(5) 0.4335(4) 0.0755(19) Uani d . 1 . .
H H38 0.1522 1.0752 0.3923 0.091 Uiso calc R 1 . .
C C39 0.1264(9) 1.1052(7) 0.4844(7) 0.110(4) Uani d . 1 . .
H H39 0.0893 1.1706 0.4772 0.132 Uiso calc R 1 . .
C C40 0.1419(9) 1.0664(10) 0.5447(7) 0.121(4) Uani d . 1 . .
H H40 0.1147 1.1055 0.5787 0.145 Uiso calc R 1 . .
C C41 0.1959(9) 0.9725(10) 0.5563(4) 0.120(4) Uani d . 1 . .
H H41 0.206 0.9462 0.598 0.144 Uiso calc R 1 . .
C C42 0.2375(7) 0.9138(7) 0.5038(4) 0.085(2) Uani d . 1 . .
H H42 0.275 0.8485 0.5114 0.102 Uiso calc R 1 . .
C C43 0.8411(5) 0.6423(4) 0.4056(3) 0.0527(13) Uani d . 1 . .
C C44 0.9746(6) 0.6484(5) 0.3836(3) 0.0658(16) Uani d . 1 . .
H H44 1.0028 0.6566 0.3399 0.079 Uiso calc R 1 . .
C C45 1.0638(6) 0.6420(6) 0.4279(4) 0.0757(19) Uani d . 1 . .
H H45 1.1532 0.6468 0.4138 0.091 Uiso calc R 1 . .
C C46 1.0243(7) 0.6290(5) 0.4920(4) 0.0695(18) Uani d . 1 . .
H H46 1.0863 0.6253 0.5211 0.083 Uiso calc R 1 . .
C C47 0.8927(7) 0.6213(5) 0.5134(4) 0.0681(17) Uani d . 1 . .
H H47 0.865 0.6115 0.557 0.082 Uiso calc R 1 . .
C C48 0.8026(6) 0.6283(4) 0.4697(3) 0.0565(14) Uani d . 1 . .
H H48 0.7133 0.6234 0.4841 0.068 Uiso calc R 1 . .
C C49 0.5828(9) 0.4255(7) 0.4748(6) 0.108(3) Uani d . 1 . .
H H49 0.6391 0.3741 0.4576 0.13 Uiso calc R 1 . .
C C50 0.5042(11) 0.4871(9) 0.4366(4) 0.101(3) Uani d . 1 . .
H H50 0.5081 0.4781 0.3932 0.121 Uiso calc R 1 . .
C C51 0.4223(9) 0.5599(9) 0.4620(6) 0.105(3) Uani d . 1 . .
H H51 0.3684 0.6009 0.4363 0.126 Uiso calc R 1 . .

loop_
_atom_site_aniso_label
_atom_site_aniso_U_11
_atom_site_aniso_U_22
_atom_site_aniso_U_33
_atom_site_aniso_U_12
_atom_site_aniso_U_13
_atom_site_aniso_U_23
Pb1 0.06311(16) 0.05643(14) 0.04580(13) -0.00725(10) -0.00336(9) -0.00667(9)
S1 0.0665(10) 0.0688(10) 0.0648(10) -0.0138(8) -0.0156(8) 0.0070(8)
S2 0.0787(11) 0.0571(8) 0.0458(8) -0.0072(7) -0.0051(7) -0.0076(6)
Si1 0.0687(11) 0.0573(9) 0.0529(9) -0.0052(8) -0.0146(8) -0.0053(7)
Si2 0.0587(10) 0.0553(9) 0.0571(10) -0.0040(7) 0.0009(8) -0.0086(7)
N1 0.047(3) 0.056(3) 0.049(3) -0.002(2) -0.010(2) -0.006(2)
N2 0.053(3) 0.059(3) 0.056(3) -0.004(2) 0.000(2) -0.014(2)
O1 0.075(3) 0.068(3) 0.095(4) -0.006(2) -0.007(3) -0.023(3)
O2 0.070(3) 0.070(3) 0.082(3) -0.010(2) -0.001(2) 0.012(2)
O3 0.133(5) 0.073(3) 0.067(3) 0.000(3) -0.045(3) -0.009(2)
O4 0.066(4) 0.056(4) 0.105(6) -0.010(3) -0.013(4) -0.015(4)
O4A 0.067(10) 0.059(10) 0.058(10) -0.011(8) -0.010(7) -0.011(8)
O5 0.171(6) 0.069(3) 0.057(3) -0.017(3) 0.018(3) -0.016(2)
O6 0.063(5) 0.069(4) 0.088(5) 0.002(4) 0.006(4) -0.003(4)
O6A 0.053(11) 0.046(8) 0.071(10) 0.007(7) -0.003(7) 0.003(7)
C1 0.069(5) 0.069(4) 0.081(5) 0.006(3) -0.014(4) -0.008(3)
C2 0.131(9) 0.121(8) 0.142(10) 0.031(7) -0.021(7) 0.021(7)
C3 0.102(7) 0.179(11) 0.093(7) 0.011(7) -0.008(5) -0.026(7)
C4 0.077(6) 0.116(8) 0.182(11) -0.020(5) -0.005(6) -0.039(7)
C5 0.124(6) 0.096(6) 0.157(8) -0.037(5) 0.017(6) 0.031(5)
C6 0.167(9) 0.146(8) 0.190(9) -0.044(7) -0.007(8) 0.074(7)
C7 0.183(9) 0.123(7) 0.194(10) -0.070(7) 0.013(8) -0.005(7)
C8 0.131(7) 0.137(8) 0.202(9) -0.028(6) 0.047(7) 0.023(7)
C9 0.224(9) 0.133(7) 0.108(6) -0.005(6) -0.084(6) -0.045(5)
C10 0.219(10) 0.138(8) 0.133(8) -0.032(7) -0.071(8) -0.041(6)
C11 0.273(11) 0.168(9) 0.113(7) -0.014(8) -0.097(7) -0.025(6)
C12 0.228(11) 0.164(9) 0.151(8) 0.006(8) -0.033(8) -0.080(7)
C13 0.063(6) 0.065(6) 0.099(11) -0.018(5) -0.024(6) -0.023(6)
C14 0.069(9) 0.162(19) 0.085(10) -0.023(8) -0.006(8) -0.013(11)
C15 0.134(14) 0.091(9) 0.138(13) -0.023(9) -0.058(11) 0.010(8)
C16 0.101(14) 0.082(10) 0.20(3) -0.023(8) -0.019(16) -0.052(12)
C17 0.19 0.096(6) 0.070(5) -0.013(7) 0.042(6) -0.030(5)
C18 0.301(19) 0.103(8) 0.126(9) -0.013(9) 0.057(10) -0.063(7)
C19 0.226(15) 0.177(12) 0.073(7) -0.026(11) -0.002(8) -0.028(7)
C20 0.125(11) 0.31(2) 0.195(16) -0.028(12) 0.056(10) -0.099(15)
C21 0.091 0.070(9) 0.077(15) 0.012(5) -0.019(8) 0.014(11)
C22 0.072(10) 0.170(19) 0.21(2) 0.042(11) -0.008(11) 0.025(16)
C23 0.18(3) 0.088(16) 0.17(2) 0.016(14) 0.023(19) -0.044(16)
C24 0.121(19) 0.13(2) 0.107(18) -0.013(15) -0.051(13) 0.010(15)
C21A 0.091 0.070(9) 0.077(15) 0.012(5) -0.019(8) 0.014(11)
C22A 0.036(18) 0.10(3) 0.28(6) -0.011(16) 0.04(3) -0.03(3)
C23A 0.12(4) 0.05(3) 0.24(8) 0.02(2) 0.00(4) 0.03(3)
C24A 0.08(3) 0.06(2) 0.11(4) -0.003(19) 0.08(3) 0.01(2)
C25 0.053(4) 0.071(4) 0.067(4) 0.004(3) -0.018(3) -0.011(3)
C26 0.051(3) 0.062(4) 0.070(4) 0.009(3) -0.009(3) -0.017(3)
C27 0.046(3) 0.047(3) 0.064(4) -0.001(2) -0.008(3) -0.012(3)
C28 0.049(3) 0.043(3) 0.060(3) 0.000(2) -0.006(3) -0.010(2)
C29 0.049(3) 0.059(3) 0.071(4) -0.001(3) -0.012(3) -0.027(3)
C30 0.047(3) 0.061(3) 0.067(4) -0.006(3) -0.012(3) -0.020(3)
C31 0.039(3) 0.053(3) 0.056(3) -0.008(2) 0.000(2) -0.004(2)
C32 0.042(3) 0.052(3) 0.063(4) -0.008(2) 0.004(3) -0.007(3)
C33 0.045(3) 0.067(4) 0.074(4) 0.004(3) 0.002(3) -0.017(3)
C34 0.065(4) 0.070(4) 0.063(4) 0.002(3) 0.001(3) -0.024(3)
C35 0.043(3) 0.045(3) 0.057(3) -0.007(2) 0.002(2) -0.006(2)
C36 0.043(3) 0.042(3) 0.063(3) -0.006(2) -0.005(3) -0.006(2)
C37 0.041(3) 0.066(4) 0.067(4) -0.004(3) -0.005(3) -0.025(3)
C38 0.066(4) 0.057(4) 0.104(6) -0.005(3) 0.003(4) -0.024(4)
C39 0.073(5) 0.074(5) 0.187(11) -0.018(4) 0.026(7) -0.068(7)
C40 0.064(5) 0.160(11) 0.151(10) -0.027(6) 0.026(6) -0.103(9)
C41 0.073(5) 0.212(12) 0.085(6) 0.013(7) -0.013(4) -0.082(7)
C42 0.065(4) 0.117(6) 0.076(5) 0.016(4) -0.013(4) -0.035(4)
C43 0.042(3) 0.047(3) 0.068(4) 0.000(2) -0.004(3) -0.005(3)
C44 0.044(3) 0.081(4) 0.070(4) 0.001(3) -0.001(3) -0.003(3)
C45 0.039(3) 0.092(5) 0.094(6) 0.001(3) -0.009(3) -0.001(4)
C46 0.064(4) 0.066(4) 0.081(5) 0.004(3) -0.023(4) -0.006(3)
C47 0.071(4) 0.056(4) 0.077(4) 0.001(3) -0.009(4) -0.008(3)
C48 0.048(3) 0.062(3) 0.057(4) -0.008(3) 0.005(3) -0.006(3)
C49 0.080(6) 0.093(6) 0.148(10) -0.026(5) -0.005(6) 0.018(6)
C50 0.093(7) 0.135(8) 0.082(6) -0.059(6) -0.023(5) 0.022(6)
C51 0.069(5) 0.130(8) 0.115(8) -0.041(6) -0.040(5) 0.057(7)

loop_
_atom_type_symbol
_atom_type_description
_atom_type_scat_dispersion_real
_atom_type_scat_dispersion_imag
_atom_type_scat_source
C C 0.0033 0.0016 'International Tables Vol C Tables 4.2.6.8 and 6.1.1.4'
H H 0 0 'International Tables Vol C Tables 4.2.6.8 and 6.1.1.4'
N N 0.0061 0.0033 'International Tables Vol C Tables 4.2.6.8 and 6.1.1.4'
O O 0.0106 0.006 'International Tables Vol C Tables 4.2.6.8 and 6.1.1.4'
Si Si 0.0817 0.0704 'International Tables Vol C Tables 4.2.6.8 and 6.1.1.4'
S S 0.1246 0.1234 'International Tables Vol C Tables 4.2.6.8 and 6.1.1.4'
Pb Pb -3.3944 10.1111 'International Tables Vol C Tables 4.2.6.8 and 6.1.1.4'

loop_
_geom_angle_atom_site_label_1
_geom_angle_atom_site_label_2
_geom_angle_atom_site_label_3
_geom_angle_site_symmetry_1
_geom_angle_site_symmetry_3
_geom_angle
_geom_angle_publ_flag
N1 Pb1 S2 . . 87.77(11) yes
N1 Pb1 S1 . . 89.44(11) yes
S2 Pb1 S1 . . 88.41(6) yes
N1 Pb1 N2 . . 60.42(14) yes
S2 Pb1 N2 . . 81.17(11) yes
S1 Pb1 N2 . . 148.25(10) yes
Si1 S1 Pb1 . . 99.04(9) yes
Si2 S2 Pb1 . . 94.28(8) yes
O3 Si1 O2 . . 113.1(3) ?
O3 Si1 O1 . . 104.8(3) ?
O2 Si1 O1 . . 105.4(3) ?
O3 Si1 S1 . . 115.2(2) ?
O2 Si1 S1 . . 105.16(19) ?
O1 Si1 S1 . . 113.0(2) ?
O6A Si2 O5 . . 125.4(6) ?
O6A Si2 O4 . . 64.9(7) ?
O5 Si2 O4 . . 118.4(4) ?
O5 Si2 O6 . . 100.4(4) ?
O4 Si2 O6 . . 103.5(4) ?
O6A Si2 O4A . . 102.8(8) ?
O5 Si2 O4A . . 85.2(6) ?
O6 Si2 O4A . . 136.1(6) ?
O6A Si2 S2 . . 121.1(6) ?
O5 Si2 S2 . . 106.3(2) ?
O4 Si2 S2 . . 115.4(3) ?
O6 Si2 S2 . . 111.7(3) ?
O4A Si2 S2 . . 108.1(5) ?
C25 N1 C36 . . 117.9(5) ?
C25 N1 Pb1 . . 117.4(4) ?
C36 N1 Pb1 . . 124.5(3) ?
C34 N2 C35 . . 116.8(5) ?
C34 N2 Pb1 . . 124.4(4) ?
C35 N2 Pb1 . . 118.2(4) ?
C1 O1 Si1 . . 134.3(4) ?
C5 O2 Si1 . . 135.9(5) ?
C9 O3 Si1 . . 137.5(6) ?
C13 O4 Si2 . . 133.6(7) ?
C13A O4A Si2 . . 136(2) ?
C17 O5 Si2 . . 136.2(6) ?
C21 O6 Si2 . . 135.5(11) ?
Si2 O6A C21A . . 136(3) ?
O1 C1 C4 . . 113.0(6) ?
O1 C1 C3 . . 105.1(6) ?
C4 C1 C3 . . 109.3(8) ?
O1 C1 C2 . . 106.5(7) ?
C4 C1 C2 . . 113.2(8) ?
C3 C1 C2 . . 109.3(8) ?
C1 C2 H2A . . 109.5 ?
C1 C2 H2B . . 109.5 ?
H2A C2 H2B . . 109.5 ?
C1 C2 H2C . . 109.5 ?
H2A C2 H2C . . 109.5 ?
H2B C2 H2C . . 109.5 ?
C1 C3 H3A . . 109.5 ?
C1 C3 H3B . . 109.5 ?
H3A C3 H3B . . 109.5 ?
C1 C3 H3C . . 109.5 ?
H3A C3 H3C . . 109.5 ?
H3B C3 H3C . . 109.5 ?
C1 C4 H4A . . 109.5 ?
C1 C4 H4B . . 109.5 ?
H4A C4 H4B . . 109.5 ?
C1 C4 H4C . . 109.5 ?
H4A C4 H4C . . 109.5 ?
H4B C4 H4C . . 109.5 ?
O2 C5 C6 . . 112.0(9) ?
O2 C5 C8 . . 106.9(8) ?
C6 C5 C8 . . 109.5(11) ?
O2 C5 C7 . . 108.9(9) ?
C6 C5 C7 . . 110.4(11) ?
C8 C5 C7 . . 109.0(11) ?
C5 C6 H6A . . 109.5 ?
C5 C6 H6B . . 109.5 ?
H6A C6 H6B . . 109.5 ?
C5 C6 H6C . . 109.5 ?
H6A C6 H6C . . 109.5 ?
H6B C6 H6C . . 109.5 ?
C5 C7 H7A . . 109.5 ?
C5 C7 H7B . . 109.5 ?
H7A C7 H7B . . 109.5 ?
C5 C7 H7C . . 109.5 ?
H7A C7 H7C . . 109.5 ?
H7B C7 H7C . . 109.5 ?
C5 C8 H8A . . 109.5 ?
C5 C8 H8B . . 109.5 ?
H8A C8 H8B . . 109.5 ?
C5 C8 H8C . . 109.5 ?
H8A C8 H8C . . 109.5 ?
H8B C8 H8C . . 109.5 ?
O3 C9 C11 . . 105.9(10) ?
O3 C9 C12 . . 110.1(10) ?
C11 C9 C12 . . 117.1(13) ?
O3 C9 C10 . . 107.5(11) ?
C11 C9 C10 . . 108.2(12) ?
C12 C9 C10 . . 107.7(12) ?
C9 C10 H10A . . 109.5 ?
C9 C10 H10B . . 109.5 ?
H10A C10 H10B . . 109.5 ?
C9 C10 H10C . . 109.5 ?
H10A C10 H10C . . 109.5 ?
H10B C10 H10C . . 109.5 ?
C9 C11 H11A . . 109.5 ?
C9 C11 H11B . . 109.5 ?
H11A C11 H11B . . 109.5 ?
C9 C11 H11C . . 109.5 ?
H11A C11 H11C . . 109.5 ?
H11B C11 H11C . . 109.5 ?
C9 C12 H12A . . 109.5 ?
C9 C12 H12B . . 109.5 ?
H12A C12 H12B . . 109.5 ?
C9 C12 H12C . . 109.5 ?
H12A C12 H12C . . 109.5 ?
H12B C12 H12C . . 109.5 ?
O4 C13 C14 . . 106.8(11) ?
O4 C13 C16 . . 102.9(12) ?
C14 C13 C16 . . 111.0(19) ?
O4 C13 C15 . . 111.1(10) ?
C14 C13 C15 . . 111.8(17) ?
C16 C13 C15 . . 112.7(16) ?
C13 C14 H14A . . 109.5 ?
C13 C14 H14B . . 109.5 ?
H14A C14 H14B . . 109.5 ?
C13 C14 H14C . . 109.5 ?
H14A C14 H14C . . 109.5 ?
H14B C14 H14C . . 109.5 ?
C13 C15 H15A . . 109.5 ?
C13 C15 H15B . . 109.5 ?
H15A C15 H15B . . 109.5 ?
C13 C15 H15C . . 109.5 ?
H15A C15 H15C . . 109.5 ?
H15B C15 H15C . . 109.5 ?
C13 C16 H16A . . 109.5 ?
C13 C16 H16B . . 109.5 ?
H16A C16 H16B . . 109.5 ?
C13 C16 H16C . . 109.5 ?
H16A C16 H16C . . 109.5 ?
H16B C16 H16C . . 109.5 ?
O4A C13A C14A . . 113(5) ?
O4A C13A C16A . . 110(4) ?
C14A C13A C16A . . 118(6) ?
O4A C13A C15A . . 107(3) ?
C14A C13A C15A . . 99(5) ?
C16A C13A C15A . . 109(5) ?
C13A C14A H14D . . 109.5 ?
C13A C14A H14E . . 109.5 ?
H14D C14A H14E . . 109.5 ?
C13A C14A H14F . . 109.5 ?
H14D C14A H14F . . 109.5 ?
H14E C14A H14F . . 109.5 ?
C13A C15A H15D . . 109.5 ?
C13A C15A H15E . . 109.5 ?
H15D C15A H15E . . 109.5 ?
C13A C15A H15F . . 109.5 ?
H15D C15A H15F . . 109.5 ?
H15E C15A H15F . . 109.5 ?
C13A C16A H16D . . 109.5 ?
C13A C16A H16E . . 109.4 ?
H16D C16A H16E . . 109.5 ?
C13A C16A H16F . . 109.5 ?
H16D C16A H16F . . 109.5 ?
H16E C16A H16F . . 109.5 ?
O5 C17 C20 . . 109.3(10) ?
O5 C17 C18 . . 110.9(8) ?
C20 C17 C18 . . 114.3(12) ?
O5 C17 C19 . . 102.8(9) ?
C20 C17 C19 . . 107.8(11) ?
C18 C17 C19 . . 111.2(11) ?
C17 C18 H18A . . 109.5 ?
C17 C18 H18B . . 109.5 ?
H18A C18 H18B . . 109.5 ?
C17 C18 H18C . . 109.5 ?
H18A C18 H18C . . 109.5 ?
H18B C18 H18C . . 109.5 ?
C17 C19 H19A . . 109.5 ?
C17 C19 H19B . . 109.5 ?
H19A C19 H19B . . 109.5 ?
C17 C19 H19C . . 109.5 ?
H19A C19 H19C . . 109.5 ?
H19B C19 H19C . . 109.5 ?
C17 C20 H20A . . 109.5 ?
C17 C20 H20B . . 109.5 ?
H20A C20 H20B . . 109.5 ?
C17 C20 H20C . . 109.5 ?
H20A C20 H20C . . 109.5 ?
H20B C20 H20C . . 109.5 ?
O6 C21 C24 . . 114(2) ?
O6 C21 C23 . . 115(2) ?
C24 C21 C23 . . 108.7(19) ?
O6 C21 C22 . . 107.9(16) ?
C24 C21 C22 . . 102.6(17) ?
C23 C21 C22 . . 108(3) ?
C21 C22 H22A . . 109.5 ?
C21 C22 H22B . . 109.5 ?
H22A C22 H22B . . 109.5 ?
C21 C22 H22C . . 109.5 ?
H22A C22 H22C . . 109.5 ?
H22B C22 H22C . . 109.5 ?
C21 C23 H23A . . 109.5 ?
C21 C23 H23B . . 109.5 ?
H23A C23 H23B . . 109.5 ?
C21 C23 H23C . . 109.5 ?
H23A C23 H23C . . 109.5 ?
H23B C23 H23C . . 109.5 ?
C21 C24 H24A . . 109.5 ?
C21 C24 H24B . . 109.5 ?
H24A C24 H24B . . 109.5 ?
C21 C24 H24C . . 109.5 ?
H24A C24 H24C . . 109.5 ?
H24B C24 H24C . . 109.5 ?
C24A C21A C23A . . 128(7) ?
C24A C21A C22A . . 118(5) ?
C23A C21A C22A . . 112(5) ?
C24A C21A O6A . . 94(5) ?
C23A C21A O6A . . 92(6) ?
C22A C21A O6A . . 99(6) ?
C21A C22A H22D . . 109.5 ?
C21A C22A H22E . . 109.5 ?
H22D C22A H22E . . 109.5 ?
C21A C22A H22F . . 109.5 ?
H22D C22A H22F . . 109.5 ?
H22E C22A H22F . . 109.5 ?
C21A C23A H23D . . 109.5 ?
C21A C23A H23E . . 109.5 ?
H23D C23A H23E . . 109.5 ?
C21A C23A H23F . . 109.5 ?
H23D C23A H23F . . 109.5 ?
H23E C23A H23F . . 109.5 ?
C21A C24A H24D . . 109.5 ?
C21A C24A H24E . . 109.5 ?
H24D C24A H24E . . 109.5 ?
C21A C24A H24F . . 109.5 ?
H24D C24A H24F . . 109.5 ?
H24E C24A H24F . . 109.5 ?
N1 C25 C26 . . 123.2(6) ?
N1 C25 H25 . . 118.4 ?
C26 C25 H25 . . 118.4 ?
C27 C26 C25 . . 120.3(5) ?
C27 C26 H26 . . 119.8 ?
C25 C26 H26 . . 119.8 ?
C26 C27 C28 . . 118.4(5) ?
C26 C27 C37 . . 120.0(5) ?
C28 C27 C37 . . 121.6(5) ?
C36 C28 C27 . . 118.0(5) ?
C36 C28 C29 . . 118.5(5) ?
C27 C28 C29 . . 123.4(5) ?
C30 C29 C28 . . 121.5(5) ?
C30 C29 H29 . . 119.2 ?
C28 C29 H29 . . 119.2 ?
C29 C30 C31 . . 122.2(5) ?
C29 C30 H30 . . 118.9 ?
C31 C30 H30 . . 118.9 ?
C35 C31 C32 . . 118.1(5) ?
C35 C31 C30 . . 118.5(5) ?
C32 C31 C30 . . 123.4(5) ?
C33 C32 C31 . . 117.3(5) ?
C33 C32 C43 . . 121.3(5) ?
C31 C32 C43 . . 121.3(5) ?
C34 C33 C32 . . 119.8(6) ?
C34 C33 H33 . . 120.1 ?
C32 C33 H33 . . 120.1 ?
N2 C34 C33 . . 124.9(6) ?
N2 C34 H34 . . 117.6 ?
C33 C34 H34 . . 117.6 ?
N2 C35 C31 . . 123.0(5) ?
N2 C35 C36 . . 118.0(5) ?
C31 C35 C36 . . 119.0(5) ?
N1 C36 C28 . . 122.0(5) ?
N1 C36 C35 . . 118.2(5) ?
C28 C36 C35 . . 119.7(5) ?
C42 C37 C38 . . 117.6(6) ?
C42 C37 C27 . . 121.5(6) ?
C38 C37 C27 . . 120.8(6) ?
C39 C38 C37 . . 121.2(9) ?
C39 C38 H38 . . 119.4 ?
C37 C38 H38 . . 119.4 ?
C40 C39 C38 . . 120.2(10) ?
C40 C39 H39 . . 119.9 ?
C38 C39 H39 . . 119.9 ?
C41 C40 C39 . . 121.1(9) ?
C41 C40 H40 . . 119.5 ?
C39 C40 H40 . . 119.5 ?
C40 C41 C42 . . 118.9(10) ?
C40 C41 H41 . . 120.6 ?
C42 C41 H41 . . 120.6 ?
C37 C42 C41 . . 121.0(8) ?
C37 C42 H42 . . 119.5 ?
C41 C42 H42 . . 119.5 ?
C48 C43 C44 . . 119.8(6) ?
C48 C43 C32 . . 120.8(5) ?
C44 C43 C32 . . 119.4(6) ?
C45 C44 C43 . . 118.3(6) ?
C45 C44 H44 . . 120.8 ?
C43 C44 H44 . . 120.8 ?
C46 C45 C44 . . 121.6(6) ?
C46 C45 H45 . . 119.2 ?
C44 C45 H45 . . 119.2 ?
C45 C46 C47 . . 119.8(7) ?
C45 C46 H46 . . 120.1 ?
C47 C46 H46 . . 120.1 ?
C48 C47 C46 . . 119.2(7) ?
C48 C47 H47 . . 120.4 ?
C46 C47 H47 . . 120.4 ?
C43 C48 C47 . . 121.3(6) ?
C43 C48 H48 . . 119.3 ?
C47 C48 H48 . . 119.3 ?
C51 C49 C50 2_666 . 119.6(10) ?
C51 C49 H49 2_666 . 120.2 ?
C50 C49 H49 . . 120.2 ?
C51 C50 C49 . . 119.7(10) ?
C51 C50 H50 . . 120.2 ?
C49 C50 H50 . . 120.2 ?
C50 C51 C49 . 2_666 120.7(9) ?
C50 C51 H51 . . 119.7 ?
C49 C51 H51 2_666 . 119.7 ?

loop_
_geom_bond_atom_site_label_1
_geom_bond_atom_site_label_2
_geom_bond_site_symmetry_2
_geom_bond_distance
_geom_bond_publ_flag
Pb1 N1 . 2.594(5) yes
Pb1 S2 . 2.6331(18) yes
Pb1 S1 . 2.6976(18) yes
Pb1 N2 . 2.801(5) yes
S1 Si1 . 2.075(2) yes
S2 Si2 . 2.071(2) yes
Si1 O3 . 1.599(5) ?
Si1 O2 . 1.615(5) ?
Si1 O1 . 1.619(5) ?
Si2 O6A . 1.538(13) ?
Si2 O5 . 1.600(5) ?
Si2 O4 . 1.611(7) ?
Si2 O6 . 1.642(7) ?
Si2 O4A . 1.696(15) ?
N1 C25 . 1.315(7) ?
N1 C36 . 1.361(7) ?
N2 C34 . 1.326(8) ?
N2 C35 . 1.333(7) ?
O1 C1 . 1.439(8) ?
O2 C5 . 1.444(10) ?
O3 C9 . 1.425(11) ?
O4 C13 . 1.448(11) ?
O4A C13A . 1.45(2) ?
O5 C17 . 1.431(9) ?
O6 C21 . 1.35(3) ?
O6A C21A . 1.70(10) ?
C1 C4 . 1.487(11) ?
C1 C3 . 1.494(11) ?
C1 C2 . 1.516(11) ?
C2 H2A . 0.96 ?
C2 H2B . 0.96 ?
C2 H2C . 0.96 ?
C3 H3A . 0.96 ?
C3 H3B . 0.96 ?
C3 H3C . 0.96 ?
C4 H4A . 0.96 ?
C4 H4B . 0.96 ?
C4 H4C . 0.96 ?
C5 C6 . 1.460(12) ?
C5 C8 . 1.461(11) ?
C5 C7 . 1.470(12) ?
C6 H6A . 0.96 ?
C6 H6B . 0.96 ?
C6 H6C . 0.96 ?
C7 H7A . 0.96 ?
C7 H7B . 0.96 ?
C7 H7C . 0.96 ?
C8 H8A . 0.96 ?
C8 H8B . 0.96 ?
C8 H8C . 0.96 ?
C9 C11 . 1.466(15) ?
C9 C12 . 1.525(18) ?
C9 C10 . 1.532(18) ?
C10 H10A . 0.96 ?
C10 H10B . 0.96 ?
C10 H10C . 0.96 ?
C11 H11A . 0.96 ?
C11 H11B . 0.96 ?
C11 H11C . 0.96 ?
C12 H12A . 0.96 ?
C12 H12B . 0.96 ?
C12 H12C . 0.96 ?
C13 C14 . 1.503(13) ?
C13 C16 . 1.503(11) ?
C13 C15 . 1.515(12) ?
C14 H14A . 0.96 ?
C14 H14B . 0.96 ?
C14 H14C . 0.96 ?
C15 H15A . 0.96 ?
C15 H15B . 0.96 ?
C15 H15C . 0.96 ?
C16 H16A . 0.96 ?
C16 H16B . 0.96 ?
C16 H16C . 0.96 ?
C13A C14A . 1.501(17) ?
C13A C16A . 1.501(17) ?
C13A C15A . 1.506(17) ?
C14A H14D . 0.96 ?
C14A H14E . 0.96 ?
C14A H14F . 0.96 ?
C15A H15D . 0.96 ?
C15A H15E . 0.96 ?
C15A H15F . 0.96 ?
C16A H16D . 0.96 ?
C16A H16E . 0.96 ?
C16A H16F . 0.96 ?
C17 C20 . 1.471(17) ?
C17 C18 . 1.515(14) ?
C17 C19 . 1.521(16) ?
C18 H18A . 0.96 ?
C18 H18B . 0.96 ?
C18 H18C . 0.96 ?
C19 H19A . 0.96 ?
C19 H19B . 0.96 ?
C19 H19C . 0.96 ?
C20 H20A . 0.96 ?
C20 H20B . 0.96 ?
C20 H20C . 0.96 ?
C21 C24 . 1.55(2) ?
C21 C23 . 1.55(2) ?
C21 C22 . 1.55(2) ?
C22 H22A . 0.96 ?
C22 H22B . 0.96 ?
C22 H22C . 0.96 ?
C23 H23A . 0.96 ?
C23 H23B . 0.96 ?
C23 H23C . 0.96 ?
C24 H24A . 0.96 ?
C24 H24B . 0.96 ?
C24 H24C . 0.96 ?
C21A C24A . 1.36(6) ?
C21A C23A . 1.42(7) ?
C21A C22A . 1.55(7) ?
C22A H22D . 0.96 ?
C22A H22E . 0.96 ?
C22A H22F . 0.96 ?
C23A H23D . 0.96 ?
C23A H23E . 0.96 ?
C23A H23F . 0.96 ?
C24A H24D . 0.96 ?
C24A H24E . 0.96 ?
C24A H24F . 0.96 ?
C25 C26 . 1.401(9) ?
C25 H25 . 0.93 ?
C26 C27 . 1.341(8) ?
C26 H26 . 0.93 ?
C27 C28 . 1.417(8) ?
C27 C37 . 1.482(8) ?
C28 C36 . 1.408(8) ?
C28 C29 . 1.426(8) ?
C29 C30 . 1.330(8) ?
C29 H29 . 0.93 ?
C30 C31 . 1.426(8) ?
C30 H30 . 0.93 ?
C31 C35 . 1.410(8) ?
C31 C32 . 1.411(8) ?
C32 C33 . 1.370(8) ?
C32 C43 . 1.488(8) ?
C33 C34 . 1.363(9) ?
C33 H33 . 0.93 ?
C34 H34 . 0.93 ?
C35 C36 . 1.452(7) ?
C37 C42 . 1.364(10) ?
C37 C38 . 1.381(9) ?
C38 C39 . 1.376(12) ?
C38 H38 . 0.93 ?
C39 C40 . 1.351(15) ?
C39 H39 . 0.93 ?
C40 C41 . 1.341(15) ?
C40 H40 . 0.93 ?
C41 C42 . 1.421(11) ?
C41 H41 . 0.93 ?
C42 H42 . 0.93 ?
C43 C48 . 1.361(8) ?
C43 C44 . 1.392(8) ?
C44 C45 . 1.374(9) ?
C44 H44 . 0.93 ?
C45 C46 . 1.363(10) ?
C45 H45 . 0.93 ?
C46 C47 . 1.372(10) ?
C46 H46 . 0.93 ?
C47 C48 . 1.371(9) ?
C47 H47 . 0.93 ?
C48 H48 . 0.93 ?
C49 C51 2_666 1.359(15) ?
C49 C50 . 1.377(13) ?
C49 H49 . 0.93 ?
C50 C51 . 1.338(14) ?
C50 H50 . 0.93 ?
C51 C49 2_666 1.359(15) ?
C51 H51 . 0.93 ?
